data_4074864
loop_
_publ_author_name
'Liang, Lan-Chang'
'Chien, Pin-Shu'
'Lin, Jia-Ming'
'Huang, Mei-Hui'
'Huang, Yu-Lun'
'Liao, Ju-Hsiou'

_publ_section_title
;
 Amido Pincer Complexes of Nickel(II): Synthesis, Structure, and Reactivity
;
_journal_coden_ASTM ORGND7
_journal_issue 6
_journal_name_full Organometallics
_journal_page_first 1399
_journal_page_last 1411
_journal_paper_doi 10.1021/om050943a
_journal_volume 25
_journal_year 2006
_chemical_compound_source 'Local laboratory'
_chemical_formula_moiety 'C40 H39 N Ni P2 Si '
_chemical_formula_sum 'C40 H39 N Ni P2 Si'
_chemical_formula_weight 682.503
_space_group_IT_number 2
_symmetry_cell_setting triclinic
_symmetry_space_group_name_Hall '-P 1'
_symmetry_space_group_name_H-M 'P -1'
_atom_sites_solution_hydrogens geom
_atom_sites_solution_primary direct
_atom_sites_solution_secondary difmap
_audit_creation_method maXus
_cell_angle_alpha 96.604(2)
_cell_angle_beta 94.5042(14)
_cell_angle_gamma 90.5390(8)
_cell_formula_units_Z 4
_cell_length_a 10.9794(2)
_cell_length_b 15.7917(4)
_cell_length_c 20.8066(4)
_cell_measurement_reflns_used 39604
_cell_measurement_temperature 298
_cell_measurement_theta_max 25.028
_cell_measurement_theta_min 2.037
_cell_volume 3571.90(13)
_computing_cell_refinement 'HKL Scalepack (Otwinowski & Minor 1997)'
_computing_data_collection KappaCCD
_computing_data_reduction 'Denzo and Scalepak (Otwinowski & Minor, 1997)'
_computing_molecular_graphics 'Ortep (Johnson, 1976)'
_computing_publication_material 'maXus(Mackay et al., 1999)'
_computing_structure_refinement 'maXus(Mackay et al., 1999)'
_computing_structure_solution 'SIR92 (Altomare et al., 1994)'
_diffrn_measurement_device KappaCCD
_diffrn_measurement_method CCD
_diffrn_orient_matrix_type X=UH
_diffrn_orient_matrix_UB_11 0.01787
_diffrn_orient_matrix_UB_12 0.08957
_diffrn_orient_matrix_UB_13 0.00276
_diffrn_orient_matrix_UB_21 0.05398
_diffrn_orient_matrix_UB_22 -0.01055
_diffrn_orient_matrix_UB_23 0.03224
_diffrn_orient_matrix_UB_31 0.02952
_diffrn_orient_matrix_UB_32 -0.00074
_diffrn_orient_matrix_UB_33 -0.03852
_diffrn_radiation_source 'fine-focus sealed tube'
_diffrn_radiation_type ' MoK\a'
_diffrn_radiation_wavelength_id all
_diffrn_reflns_av_R_equivalents 0.070
_diffrn_reflns_limit_h_max 13
_diffrn_reflns_limit_h_min -13
_diffrn_reflns_limit_k_max 17
_diffrn_reflns_limit_k_min -18
_diffrn_reflns_limit_l_max 24
_diffrn_reflns_limit_l_min -24
_diffrn_reflns_number 33801
_diffrn_reflns_theta_full 25.06
_diffrn_reflns_theta_max 25.06
_diffrn_reflns_theta_min 2.24
_exptl_absorpt_coefficient_mu 0.69
_exptl_absorpt_correction_T_max 0.972
_exptl_absorpt_correction_T_min 0.871
_exptl_absorpt_correction_type multi-scan
_exptl_absorpt_process_details
;
multi-scan from symmetry-related measurements
 Sortav (Blessing 1995)
;
_exptl_crystal_colour brown
_exptl_crystal_density_diffrn 1.269
_exptl_crystal_density_method 'not measured'
_exptl_crystal_description Cube
_exptl_crystal_F_000 1432
_refine_diff_density_max 0.82
_refine_diff_density_min -1.14
_refine_diff_density_rms 0.22
_refine_ls_extinction_coef 42E4(8)
_refine_ls_extinction_expression
;
 equation(22) p292 'Crystallographic Computing' (1970)
 coefficient is multiplied by 10^4
;
_refine_ls_extinction_method Zachariasen
_refine_ls_goodness_of_fit_all 2.854
_refine_ls_goodness_of_fit_gt 3.008
_refine_ls_goodness_of_fit_ref 2.962
_refine_ls_hydrogen_treatment refxyz
_refine_ls_matrix_type full
_refine_ls_number_constraints 78
_refine_ls_number_parameters 842
_refine_ls_number_reflns 6528
_refine_ls_number_restraints 0
_refine_ls_R_factor_all 0.150
_refine_ls_R_factor_gt 0.067
_refine_ls_shift/su_max 0.034
_refine_ls_shift/su_mean 0.001
_refine_ls_structure_factor_coef F^2^
_refine_ls_weighting_details ' w = 1 / ( s^2^(Fo^2^) + 0.10000 * Fo^2^)'
_refine_ls_weighting_scheme sigma
_refine_ls_wR_factor_all 0.197
_refine_ls_wR_factor_gt 0.162
_refine_ls_wR_factor_ref 0.162
_reflns_d_resolution_high 0.65
_reflns_d_resolution_low 2.13
_reflns_limit_h_max 13
_reflns_limit_h_min 0
_reflns_limit_k_max 18
_reflns_limit_k_min -18
_reflns_limit_l_max 24
_reflns_limit_l_min -24
_reflns_number_gt 6595
_reflns_number_total 14222
_reflns_threshold_expression 'I> 3.00 sigma(I)'
_cod_data_source_file om050943asi20051115_045703.cif
_cod_data_source_block global
_cod_depositor_comments
;
The following automatic conversions were performed:

'_symmetry_cell_setting' value 'Triclinic' changed to 'triclinic'
according to /home/saulius/struct/CIF-dictionaries/cif_core.dic
dictionary named 'cif_core.dic' version 2.4.1 from 2010-06-29.

Automatic conversion script
Id: cif_fix_values 1715 2011-07-08 13:25:40Z adriana 
;
_cod_original_cell_volume 3571.89(13)
_cod_original_sg_symbol_H-M 'P -1          '
_cod_original_formula_sum 'C40 H39 N Ni P2 Si '
_cod_database_code 4074864

loop_
_symmetry_equiv_pos_as_xyz
+X,+Y,+Z
-X,-Y,-Z

loop_
_atom_site_label
_atom_site_fract_x
_atom_site_fract_y
_atom_site_fract_z
_atom_site_U_iso_or_equiv
_atom_site_occupancy
_atom_site_adp_type
Ni1 0.37054(8) 0.25113(6) 0.91934(4) 0.0466(5) 1.00 Uij
Ni2 0.07710(8) 0.23756(6) 0.42643(4) 0.0468(5) 1.00 Uij
P1 0.53048(17) 0.26537(12) 0.98993(8) 0.0483(10) 1.00 Uij
P2 0.19243(17) 0.23250(13) 0.86806(8) 0.0488(10) 1.00 Uij
P3 0.22654(17) 0.23010(12) 0.36107(8) 0.0495(10) 1.00 Uij
P4 -0.03207(17) 0.26175(12) 0.50822(8) 0.0480(10) 1.00 Uij
Si1 0.5413(2) 0.20493(17) 0.79245(10) 0.0654(13) 1.00 Uij
Si2 -0.1350(2) 0.27083(17) 0.30038(10) 0.0696(14) 1.00 Uij
N1 0.2826(5) 0.2415(4) 0.9970(3) 0.052(3) 1.00 Uij
N2 0.2152(5) 0.2489(4) 0.4921(2) 0.051(3) 1.00 Uij
C1 0.6584(7) 0.3376(5) 0.9857(3) 0.050(4) 1.00 Uij
C2 0.6303(8) 0.4187(5) 0.9706(4) 0.067(5) 1.00 Uij
C3 0.7201(11) 0.4753(6) 0.9631(4) 0.085(6) 1.00 Uij
C4 0.8387(11) 0.4531(7) 0.9709(5) 0.093(7) 1.00 Uij
C5 0.8709(8) 0.3728(8) 0.9852(5) 0.085(6) 1.00 Uij
C6 0.7780(7) 0.3149(5) 0.9932(4) 0.066(5) 1.00 Uij
C7 0.5955(7) 0.1661(5) 1.0137(3) 0.054(4) 1.00 Uij
C8 0.5941(7) 0.0946(5) 0.9704(3) 0.054(4) 1.00 Uij
C9 0.6404(8) 0.0179(6) 0.9872(4) 0.066(5) 1.00 Uij
C10 0.6877(8) 0.0139(6) 1.0504(4) 0.074(5) 1.00 Uij
C11 0.6875(10) 0.0844(7) 1.0949(4) 0.093(7) 1.00 Uij
C12 0.6419(9) 0.1601(6) 1.0775(4) 0.078(6) 1.00 Uij
C13 0.4551(7) 0.3103(5) 1.0599(3) 0.052(4) 1.00 Uij
C14 0.5081(8) 0.3614(6) 1.1126(4) 0.065(5) 1.00 Uij
C15 0.4395(11) 0.3927(6) 1.1630(4) 0.080(6) 1.00 Uij
C16 0.3189(9) 0.3727(6) 1.1589(4) 0.074(6) 1.00 Uij
C17 0.2615(7) 0.3222(5) 1.1070(4) 0.062(5) 1.00 Uij
C18 0.3298(7) 0.2886(5) 1.0545(3) 0.051(4) 1.00 Uij
C19 0.1693(6) 0.2009(5) 0.9905(3) 0.053(4) 1.00 Uij
C20 0.1147(7) 0.1656(5) 1.0406(3) 0.061(5) 1.00 Uij
C21 0.0052(8) 0.1223(6) 1.0288(4) 0.071(5) 1.00 Uij
C22 -0.0559(8) 0.1134(6) 0.9678(5) 0.072(5) 1.00 Uij
C23 -0.0052(7) 0.1472(5) 0.9181(4) 0.063(5) 1.00 Uij
C24 0.1077(6) 0.1893(5) 0.9286(3) 0.052(4) 1.00 Uij
C25 0.1153(7) 0.3296(5) 0.8487(3) 0.053(4) 1.00 Uij
C26 0.1733(9) 0.4071(6) 0.8657(4) 0.072(6) 1.00 Uij
C27 0.1138(12) 0.4822(6) 0.8544(5) 0.086(7) 1.00 Uij
C28 -0.0020(13) 0.4783(8) 0.8243(5) 0.093(8) 1.00 Uij
C29 -0.0595(10) 0.4038(8) 0.8079(5) 0.088(7) 1.00 Uij
C30 -0.0019(8) 0.3288(6) 0.8182(4) 0.075(6) 1.00 Uij
C31 0.1669(6) 0.1585(5) 0.7948(3) 0.049(4) 1.00 Uij
C32 0.1717(8) 0.1865(5) 0.7340(4) 0.068(5) 1.00 Uij
C33 0.1615(9) 0.1292(7) 0.6784(4) 0.076(6) 1.00 Uij
C34 0.1500(9) 0.0446(7) 0.6816(4) 0.083(6) 1.00 Uij
C35 0.1456(8) 0.0146(6) 0.7413(4) 0.074(5) 1.00 Uij
C36 0.1543(7) 0.0721(5) 0.7973(4) 0.061(5) 1.00 Uij
C37 0.4455(6) 0.2789(5) 0.8426(3) 0.054(4) 1.00 Uij
C38 0.7001(7) 0.2027(6) 0.8310(4) 0.072(5) 1.00 Uij
C39 0.4809(9) 0.0929(7) 0.7767(5) 0.102(7) 1.00 Uij
C40 0.5533(13) 0.2456(10) 0.7126(5) 0.151(11) 1.00 Uij
C41 0.2342(7) 0.1628(5) 0.2846(3) 0.051(4) 1.00 Uij
C42 0.1669(7) 0.0870(5) 0.2753(4) 0.062(5) 1.00 Uij
C43 0.1754(8) 0.0294(5) 0.2212(4) 0.073(5) 1.00 Uij
C44 0.2509(10) 0.0473(6) 0.1754(4) 0.078(6) 1.00 Uij
C45 0.3191(9) 0.1200(7) 0.1833(4) 0.078(6) 1.00 Uij
C46 0.3107(8) 0.1797(5) 0.2381(4) 0.065(5) 1.00 Uij
C47 0.2842(7) 0.3357(5) 0.3483(3) 0.051(4) 1.00 Uij
C48 0.2018(8) 0.3989(6) 0.3386(4) 0.069(5) 1.00 Uij
C49 0.2432(12) 0.4812(6) 0.3305(4) 0.086(6) 1.00 Uij
C50 0.3653(13) 0.4973(6) 0.3332(4) 0.089(7) 1.00 Uij
C51 0.4472(9) 0.4365(7) 0.3435(4) 0.083(6) 1.00 Uij
C52 0.4060(8) 0.3560(5) 0.3506(4) 0.070(5) 1.00 Uij
C53 0.3438(6) 0.1882(5) 0.4138(3) 0.049(4) 1.00 Uij
C54 0.4451(7) 0.1409(5) 0.3950(4) 0.063(5) 1.00 Uij
C55 0.5233(7) 0.1079(6) 0.4402(4) 0.071(5) 1.00 Uij
C56 0.5005(8) 0.1236(6) 0.5048(4) 0.074(5) 1.00 Uij
C57 0.4028(7) 0.1709(5) 0.5250(4) 0.063(5) 1.00 Uij
C58 0.3225(6) 0.2053(5) 0.4797(3) 0.049(4) 1.00 Uij
C59 0.2023(7) 0.2940(5) 0.5527(3) 0.050(4) 1.00 Uij
C60 0.2963(7) 0.3322(5) 0.5966(3) 0.061(5) 1.00 Uij
C61 0.2708(8) 0.3778(5) 0.6533(4) 0.066(5) 1.00 Uij
C62 0.1546(9) 0.3904(5) 0.6706(4) 0.067(5) 1.00 Uij
C63 0.0605(8) 0.3558(5) 0.6286(3) 0.061(5) 1.00 Uij
C64 0.0805(7) 0.3077(4) 0.5699(3) 0.050(4) 1.00 Uij
C65 -0.1002(6) 0.1688(5) 0.5373(3) 0.051(4) 1.00 Uij
C66 -0.1425(9) 0.1738(6) 0.5993(4) 0.083(6) 1.00 Uij
C67 -0.1962(10) 0.1001(8) 0.6186(5) 0.098(7) 1.00 Uij
C68 -0.2061(9) 0.0266(7) 0.5795(6) 0.087(6) 1.00 Uij
C69 -0.1635(11) 0.0224(7) 0.5208(5) 0.092(7) 1.00 Uij
C70 -0.1095(9) 0.0925(5) 0.5000(4) 0.076(5) 1.00 Uij
C71 -0.1537(7) 0.3386(5) 0.5056(3) 0.051(4) 1.00 Uij
C72 -0.2777(8) 0.3145(6) 0.4980(4) 0.069(5) 1.00 Uij
C73 -0.3648(8) 0.3752(8) 0.4913(4) 0.083(6) 1.00 Uij
C74 -0.3341(9) 0.4586(7) 0.4915(4) 0.081(6) 1.00 Uij
C75 -0.2150(10) 0.4831(6) 0.4994(5) 0.085(6) 1.00 Uij
C76 -0.1241(7) 0.4233(6) 0.5070(4) 0.072(5) 1.00 Uij
C77 -0.0679(6) 0.2100(5) 0.3649(3) 0.054(4) 1.00 Uij
C78 -0.0434(10) 0.2620(7) 0.2266(4) 0.099(7) 1.00 Uij
C79 -0.1560(11) 0.3847(7) 0.3270(6) 0.104(7) 1.00 Uij
C80 -0.2913(9) 0.2252(8) 0.2748(5) 0.101(7) 1.00 Uij
H2 0.546015 0.434095 0.965945 0.074542 1.00 Uiso
H3 0.700485 0.531353 0.952499 0.095583 1.00 Uiso
H4 0.900529 0.494718 0.965736 0.096856 1.00 Uiso
H5 0.955160 0.357180 0.989086 0.088136 1.00 Uiso
H6 0.796383 0.258914 1.004643 0.071780 1.00 Uiso
H8 0.560210 0.096402 0.926646 0.060939 1.00 Uiso
H9 0.639(8) -0.033(6) 0.954(4) 0.087071 1.00 Uiso
H10 0.720928 -0.038835 1.062011 0.080437 1.00 Uiso
H11 0.719126 0.080851 1.138754 0.099235 1.00 Uiso
H12 0.640913 0.209372 1.109130 0.084215 1.00 Uiso
H14 0.584(8) 0.378(6) 1.113(4) 0.087563 1.00 Uiso
H15 0.478(9) 0.434(7) 1.198(5) 0.118403 1.00 Uiso
H16 0.269203 0.393004 1.193167 0.080391 1.00 Uiso
H17 0.175414 0.309460 1.104056 0.068172 1.00 Uiso
H20 0.154537 0.172164 1.083649 0.065566 1.00 Uiso
H21 -0.030620 0.097059 1.062861 0.076551 1.00 Uiso
H22 -0.126(7) 0.082(5) 0.961(3) 0.057815 1.00 Uiso
H23 -0.046607 0.142338 0.875407 0.067412 1.00 Uiso
H26 0.254696 0.408410 0.886321 0.074891 1.00 Uiso
H27 0.153(12) 0.529(8) 0.870(6) 0.141539 1.00 Uiso
H28 -0.037(11) 0.520(8) 0.825(5) 0.121355 1.00 Uiso
H29 -0.144(8) 0.390(5) 0.785(3) 0.071903 1.00 Uiso
H30 -0.043493 0.275170 0.804657 0.080319 1.00 Uiso
H32 0.181048 0.246408 0.731258 0.074462 1.00 Uiso
H33 0.162699 0.149142 0.636618 0.084310 1.00 Uiso
H34 0.151(9) 0.004(7) 0.648(5) 0.113375 1.00 Uiso
H35 0.137469 -0.045161 0.745104 0.077795 1.00 Uiso
H36 0.150127 0.050768 0.838527 0.067870 1.00 Uiso
H42 0.113622 0.074368 0.307530 0.066980 1.00 Uiso
H43 0.129362 -0.023336 0.215315 0.077473 1.00 Uiso
H44 0.253549 0.008018 0.136732 0.082688 1.00 Uiso
H45 0.375001 0.130147 0.151552 0.082555 1.00 Uiso
H46 0.356802 0.232448 0.244181 0.070140 1.00 Uiso
H48 0.116094 0.385656 0.337291 0.076655 1.00 Uiso
H49 0.186680 0.525181 0.321691 0.091461 1.00 Uiso
H50 0.391133 0.554239 0.327964 0.094729 1.00 Uiso
H51 0.533229 0.449599 0.347739 0.087577 1.00 Uiso
H52 0.464348 0.311758 0.355433 0.076489 1.00 Uiso
H54 0.459448 0.131941 0.349849 0.070066 1.00 Uiso
H55 0.591082 0.074517 0.426496 0.077749 1.00 Uiso
H56 0.553885 0.101064 0.537174 0.081732 1.00 Uiso
H57 0.388622 0.181014 0.570196 0.067923 1.00 Uiso
H60 0.379232 0.325663 0.585492 0.065314 1.00 Uiso
H61 0.336448 0.402197 0.683016 0.070205 1.00 Uiso
H62 0.139123 0.422664 0.710996 0.068152 1.00 Uiso
H63 -0.022020 0.364471 0.639859 0.066148 1.00 Uiso
H66 -0.134919 0.226798 0.627023 0.091250 1.00 Uiso
H67 -0.225684 0.103388 0.660984 0.103861 1.00 Uiso
H68 -0.243671 -0.022479 0.593535 0.094353 1.00 Uiso
H69 -0.186(11) -0.034(8) 0.498(5) 0.144887 1.00 Uiso
H70 -0.077437 0.087902 0.458102 0.082027 1.00 Uiso
H72 -0.299505 0.255315 0.496892 0.073791 1.00 Uiso
H73 -0.449788 0.359080 0.487816 0.088817 1.00 Uiso
H74 -0.396868 0.498968 0.483992 0.086987 1.00 Uiso
H75 -0.194061 0.542415 0.500940 0.087866 1.00 Uiso
H76 -0.039660 0.441078 0.513118 0.078721 1.00 Uiso
H37A 0.382546 0.292421 0.810904 0.061398 1.00 Uiso
H37B 0.499546 0.327321 0.854104 0.061398 1.00 Uiso
H38A 0.746991 0.163632 0.804584 0.077627 1.00 Uiso
H38B 0.698791 0.184632 0.873484 0.077627 1.00 Uiso
H38C 0.736491 0.258732 0.834484 0.077627 1.00 Uiso
H39A 0.536221 0.059431 0.751170 0.104963 1.00 Uiso
H39B 0.401921 0.092031 0.753170 0.104963 1.00 Uiso
H39C 0.474021 0.069531 0.816869 0.104963 1.00 Uiso
H40A 0.602271 0.208243 0.686071 0.162822 1.00 Uiso
H40B 0.590771 0.301443 0.719871 0.162822 1.00 Uiso
H40C 0.473171 0.249043 0.690971 0.162822 1.00 Uiso
H77A -0.055516 0.156875 0.339005 0.056502 1.00 Uiso
H77B -0.138616 0.204875 0.388705 0.056502 1.00 Uiso
H78A -0.081388 0.294848 0.194827 0.101631 1.00 Uiso
H78B -0.040488 0.203348 0.208527 0.101631 1.00 Uiso
H78C 0.038212 0.283448 0.239027 0.101631 1.00 Uiso
H79A -0.199(10) 0.410(7) 0.295(5) 0.126527 1.00 Uiso
H79B -0.078264 0.411128 0.342173 0.107870 1.00 Uiso
H79C -0.209764 0.391028 0.361373 0.107870 1.00 Uiso
H80A -0.329148 0.255550 0.241346 0.105564 1.00 Uiso
H80B -0.339948 0.230350 0.311446 0.105564 1.00 Uiso
H80C -0.285348 0.166050 0.258546 0.105564 1.00 Uiso

loop_
_atom_site_aniso_label
_atom_site_aniso_U_11
_atom_site_aniso_U_22
_atom_site_aniso_U_33
_atom_site_aniso_U_12
_atom_site_aniso_U_13
_atom_site_aniso_U_23
Ni1 0.0379(5) 0.0548(6) 0.0464(5) 0.0005(4) 0.0031(4) 0.0075(4)
Ni2 0.0432(5) 0.0531(6) 0.0435(5) 0.0020(4) 0.0037(4) 0.0086(4)
P1 0.0426(11) 0.0524(12) 0.0487(9) 0.0001(9) 0.0011(8) 0.0065(8)
P2 0.0393(10) 0.0534(12) 0.0530(10) 0.0014(9) -.0003(8) 0.0105(9)
P3 0.0481(11) 0.0531(12) 0.0467(10) 0.0026(9) 0.0061(8) 0.0077(9)
P4 0.0467(11) 0.0465(11) 0.0507(10) 0.0011(9) 0.0098(8) 0.0094(8)
Si1 0.0530(13) 0.0912(18) 0.0509(11) 0.0151(12) 0.0043(10) 0.0086(11)
Si2 0.0663(15) 0.0780(17) 0.0627(13) 0.0140(13) -.0045(11) 0.0111(12)
N1 0.041(4) 0.062(4) 0.051(3) -.003(3) 0.008(3) 0.007(3)
N2 0.043(3) 0.062(4) 0.045(3) 0.004(3) 0.002(3) 0.005(3)
C1 0.051(5) 0.047(5) 0.050(4) -.010(4) 0.002(3) 0.001(3)
C2 0.067(6) 0.054(5) 0.078(5) -.007(4) 0.005(4) 0.012(4)
C3 0.099(8) 0.070(6) 0.087(6) -.020(6) -.009(6) 0.027(5)
C4 0.097(9) 0.088(8) 0.092(7) -.042(7) 0.009(6) 0.012(6)
C5 0.054(6) 0.103(8) 0.095(6) -.013(5) 0.015(5) -.005(6)
C6 0.051(5) 0.071(6) 0.072(5) -.004(4) 0.000(4) -.001(4)
C7 0.048(4) 0.053(5) 0.059(4) 0.001(4) 0.002(3) 0.009(4)
C8 0.053(5) 0.059(5) 0.049(4) -.007(4) 0.010(3) 0.006(4)
C9 0.073(6) 0.056(6) 0.071(5) 0.003(4) 0.023(4) 0.005(4)
C10 0.066(6) 0.066(6) 0.089(6) 0.013(5) 0.005(5) 0.023(5)
C11 0.123(9) 0.084(8) 0.068(5) 0.026(6) -.020(5) 0.012(5)
C12 0.105(7) 0.061(6) 0.063(5) 0.016(5) -.020(5) -.001(4)
C13 0.052(5) 0.057(5) 0.047(4) 0.000(4) 0.006(3) 0.002(4)
C14 0.068(6) 0.074(6) 0.052(4) -.006(5) 0.001(4) 0.005(4)
C15 0.104(8) 0.072(7) 0.059(5) -.007(6) 0.008(5) -.008(4)
C16 0.089(7) 0.074(6) 0.059(5) 0.002(5) 0.023(5) -.003(4)
C17 0.065(5) 0.064(5) 0.057(4) 0.004(4) 0.020(4) 0.011(4)
C18 0.054(5) 0.055(5) 0.044(4) 0.004(4) 0.005(3) 0.010(3)
C19 0.041(4) 0.057(5) 0.062(4) 0.014(4) 0.009(4) 0.015(4)
C20 0.054(5) 0.072(6) 0.059(4) -.003(4) 0.008(4) 0.019(4)
C21 0.065(6) 0.073(6) 0.076(6) -.001(5) 0.022(5) 0.022(4)
C22 0.049(5) 0.073(6) 0.093(6) -.014(4) 0.018(5) 0.020(5)
C23 0.046(5) 0.060(5) 0.082(5) 0.002(4) 0.000(4) 0.009(4)
C24 0.043(4) 0.050(5) 0.062(4) 0.004(4) 0.011(3) 0.015(3)
C25 0.047(5) 0.061(5) 0.050(4) 0.010(4) 0.005(3) 0.013(4)
C26 0.083(6) 0.068(7) 0.061(5) 0.008(5) 0.002(4) -.002(4)
C27 0.115(10) 0.060(7) 0.081(6) 0.014(6) 0.010(6) 0.001(5)
C28 0.101(10) 0.088(10) 0.092(7) 0.040(8) 0.033(7) 0.033(7)
C29 0.055(6) 0.099(9) 0.111(8) 0.018(6) 0.007(5) 0.042(7)
C30 0.053(5) 0.078(7) 0.094(6) 0.009(5) 0.007(5) 0.027(5)
C31 0.035(4) 0.053(5) 0.057(4) -.005(3) -.011(3) 0.008(3)
C32 0.072(6) 0.062(5) 0.070(5) -.001(4) 0.006(4) 0.015(4)
C33 0.098(7) 0.080(7) 0.049(4) -.002(5) -.005(4) 0.011(4)
C34 0.089(7) 0.085(8) 0.070(6) -.006(6) -.006(5) -.001(5)
C35 0.080(6) 0.063(6) 0.077(6) -.008(5) -.001(5) -.002(5)
C36 0.062(5) 0.051(5) 0.068(5) -.002(4) -.007(4) 0.012(4)
C37 0.052(4) 0.068(5) 0.042(4) -.001(4) 0.014(3) 0.012(3)
C38 0.053(5) 0.090(7) 0.073(5) 0.007(4) 0.014(4) 0.011(5)
C39 0.069(7) 0.107(9) 0.122(8) 0.022(6) -.008(6) -.026(7)
C40 0.160(12) 0.225(16) 0.073(6) 0.114(11) 0.048(7) 0.060(8)
C41 0.049(4) 0.055(5) 0.049(4) 0.012(4) 0.000(3) 0.005(3)
C42 0.061(5) 0.057(5) 0.067(5) 0.000(4) 0.010(4) 0.003(4)
C43 0.084(6) 0.061(6) 0.072(5) -.012(5) 0.008(5) -.007(4)
C44 0.101(7) 0.067(6) 0.063(5) 0.003(5) 0.007(5) -.008(4)
C45 0.094(7) 0.092(7) 0.048(4) 0.018(6) 0.019(4) 0.011(5)
C46 0.073(6) 0.063(5) 0.060(4) 0.003(4) 0.022(4) 0.007(4)
C47 0.060(5) 0.052(5) 0.039(3) 0.005(4) 0.003(3) 0.004(3)
C48 0.076(6) 0.066(6) 0.063(5) 0.011(5) 0.005(4) 0.011(4)
C49 0.133(10) 0.049(6) 0.077(6) 0.019(6) 0.017(6) 0.015(4)
C50 0.130(10) 0.056(6) 0.079(6) -.021(7) 0.024(6) 0.005(5)
C51 0.074(6) 0.080(7) 0.093(6) -.014(6) 0.004(5) 0.021(5)
C52 0.072(6) 0.058(6) 0.078(5) -.007(5) 0.002(4) 0.010(4)
C53 0.041(4) 0.050(4) 0.054(4) 0.001(3) 0.003(3) 0.014(3)
C54 0.051(5) 0.065(5) 0.072(5) 0.004(4) 0.012(4) 0.011(4)
C55 0.048(5) 0.071(6) 0.093(6) 0.013(4) 0.004(5) 0.011(5)
C56 0.053(5) 0.082(6) 0.086(6) 0.014(5) -.005(4) 0.027(5)
C57 0.054(5) 0.066(6) 0.067(5) 0.003(4) -.003(4) 0.016(4)
C58 0.041(4) 0.048(4) 0.056(4) 0.000(3) 0.005(3) 0.012(3)
C59 0.053(5) 0.047(4) 0.050(4) 0.006(4) 0.003(3) 0.014(3)
C60 0.053(5) 0.072(6) 0.057(4) -.005(4) -.003(4) 0.016(4)
C61 0.081(6) 0.051(5) 0.063(5) -.007(4) -.006(4) 0.002(4)
C62 0.094(7) 0.052(5) 0.052(4) 0.002(5) 0.007(5) -.001(4)
C63 0.074(6) 0.052(5) 0.056(4) 0.004(4) 0.013(4) 0.009(4)
C64 0.062(5) 0.040(4) 0.049(4) 0.003(3) 0.010(3) 0.012(3)
C65 0.052(5) 0.043(5) 0.059(4) -.001(3) 0.006(3) 0.016(4)
C66 0.103(7) 0.069(6) 0.077(6) -.002(5) 0.034(5) 0.013(5)
C67 0.099(8) 0.098(9) 0.102(7) -.008(6) 0.038(6) 0.045(7)
C68 0.081(7) 0.058(6) 0.125(8) -.009(5) 0.005(6) 0.043(6)
C69 0.119(9) 0.058(6) 0.096(7) -.014(6) -.004(6) 0.015(5)
C70 0.094(7) 0.048(6) 0.085(6) 0.000(5) 0.016(5) 0.015(5)
C71 0.052(5) 0.051(5) 0.051(4) 0.000(4) 0.010(3) 0.011(3)
C72 0.056(5) 0.069(6) 0.082(5) 0.005(5) 0.010(4) 0.014(4)
C73 0.040(5) 0.108(9) 0.098(6) 0.019(5) 0.001(4) 0.016(6)
C74 0.069(7) 0.080(8) 0.096(6) 0.033(6) 0.014(5) 0.027(5)
C75 0.094(8) 0.050(6) 0.111(7) 0.012(5) 0.016(6) 0.023(5)
C76 0.051(5) 0.060(6) 0.107(6) 0.008(4) 0.011(4) 0.034(5)
C77 0.048(4) 0.062(5) 0.048(4) 0.005(4) -.006(3) -.006(3)
C78 0.105(8) 0.118(9) 0.072(5) 0.027(7) -.001(5) 0.021(6)
C79 0.107(9) 0.085(8) 0.119(8) 0.039(6) 0.001(7) 0.017(6)
C80 0.077(7) 0.129(10) 0.093(6) 0.023(6) -.017(5) 0.012(6)

loop_
_atom_type_symbol
_atom_type_description
_atom_type_scat_dispersion_real
_atom_type_scat_dispersion_imag
_atom_type_scat_source
'C ' 'C ' 0.0033 0.0016 'Waasmaier & Kirfel, 1995'
'H ' 'H ' 0.0000 0.0000 'Waasmaier & Kirfel, 1995'
'N ' 'N ' 0.0061 0.0033 'Waasmaier & Kirfel, 1995'
Ni Ni 0.3393 1.1124 'Waasmaier & Kirfel, 1995'
'P ' 'P ' 0.1023 0.0942 'Waasmaier & Kirfel, 1995'
Si Si 0.0817 0.0704 'Waasmaier & Kirfel, 1995'

loop_
_diffrn_radiation_wavelength
0.71073

loop_
_geom_angle_atom_site_label_1
_geom_angle_atom_site_label_2
_geom_angle_atom_site_label_3
_geom_angle
P1 Ni1 P2 167.51(8)
P1 Ni1 N1 83.1(2)
P1 Ni1 C37 99.7(2)
P2 Ni1 N1 84.5(2)
P2 Ni1 C37 92.8(2)
N1 Ni1 C37 170.6(3)
P3 Ni2 P4 164.81(8)
P3 Ni2 N2 81.4(2)
P3 Ni2 C77 102.0(2)
P4 Ni2 N2 84.5(2)
P4 Ni2 C77 92.7(2)
N2 Ni2 C77 171.5(3)
Ni1 P1 C1 124.1(2)
Ni1 P1 C7 115.9(2)
Ni1 P1 C13 98.3(2)
C1 P1 C7 106.5(3)
C1 P1 C13 104.7(3)
C7 P1 C13 104.4(3)
Ni1 P2 C24 100.8(2)
Ni1 P2 C25 115.6(3)
Ni1 P2 C31 121.6(2)
C24 P2 C25 106.8(3)
C24 P2 C31 106.1(3)
C25 P2 C31 104.7(3)
Ni2 P3 C41 128.0(2)
Ni2 P3 C47 112.3(2)
Ni2 P3 C53 98.9(2)
C41 P3 C47 106.3(3)
C41 P3 C53 103.3(3)
C47 P3 C53 104.9(3)
Ni2 P4 C64 101.0(2)
Ni2 P4 C65 116.7(2)
Ni2 P4 C71 119.5(2)
C64 P4 C65 107.9(3)
C64 P4 C71 105.7(3)
C65 P4 C71 105.0(3)
C37 Si1 C38 110.8(3)
C37 Si1 C39 114.4(4)
C37 Si1 C40 108.8(5)
C38 Si1 C39 108.1(4)
C38 Si1 C40 106.4(5)
C39 Si1 C40 107.9(6)
C77 Si2 C78 112.5(4)
C77 Si2 C79 114.2(4)
C77 Si2 C80 107.3(4)
C78 Si2 C79 108.3(5)
C78 Si2 C80 108.2(4)
C79 Si2 C80 106.0(5)
Ni1 N1 C18 116.8(5)
Ni1 N1 C19 119.5(4)
C18 N1 C19 122.9(6)
Ni2 N2 C58 119.3(4)
Ni2 N2 C59 119.8(5)
C58 N2 C59 120.6(5)
P1 C1 C2 116.7(6)
P1 C1 C6 123.8(6)
C2 C1 C6 119.4(7)
C1 C2 C3 120.6(8)
C2 C3 C4 120.1(9)
C3 C4 C5 121.3(10)
C4 C5 C6 118.4(9)
C1 C6 C5 120.2(8)
P1 C7 C8 120.7(5)
P1 C7 C12 121.3(6)
C8 C7 C12 117.9(7)
C7 C8 C9 122.2(7)
C8 C9 C10 118.7(8)
C9 C10 C11 119.9(9)
C10 C11 C12 120.8(8)
C7 C12 C11 120.4(8)
P1 C13 C14 126.4(6)
P1 C13 C18 112.1(5)
C14 C13 C18 121.6(7)
C13 C14 C15 120.7(8)
C14 C15 C16 118.7(8)
C15 C16 C17 122.7(8)
C16 C17 C18 119.9(8)
N1 C18 C13 117.3(6)
N1 C18 C17 126.2(7)
C13 C18 C17 116.4(6)
N1 C19 C20 125.0(6)
N1 C19 C24 117.5(6)
C20 C19 C24 117.4(7)
C19 C20 C21 120.8(7)
C20 C21 C22 121.0(8)
C21 C22 C23 119.5(8)
C22 C23 C24 120.4(7)
P2 C24 C19 112.7(5)
P2 C24 C23 126.5(6)
C19 C24 C23 120.8(7)
P2 C25 C26 119.5(6)
P2 C25 C30 122.7(6)
C26 C25 C30 117.8(8)
C25 C26 C27 120.4(9)
C26 C27 C28 119.7(10)
C27 C28 C29 120.5(12)
C28 C29 C30 120.7(10)
C25 C30 C29 120.8(9)
P2 C31 C32 120.6(6)
P2 C31 C36 121.3(5)
C32 C31 C36 117.7(7)
C31 C32 C33 120.6(8)
C32 C33 C34 121.1(8)
C33 C34 C35 119.7(9)
C34 C35 C36 119.5(8)
C31 C36 C35 121.4(7)
Ni1 C37 Si1 124.7(4)
P3 C41 C42 117.8(5)
P3 C41 C46 123.4(6)
C42 C41 C46 118.5(7)
C41 C42 C43 121.4(7)
C42 C43 C44 119.3(8)
C43 C44 C45 120.9(8)
C44 C45 C46 120.4(8)
C41 C46 C45 119.4(8)
P3 C47 C48 118.7(6)
P3 C47 C52 123.1(6)
C48 C47 C52 118.1(7)
C47 C48 C49 120.1(9)
C48 C49 C50 119.0(9)
C49 C50 C51 121.5(10)
C50 C51 C52 119.1(10)
C47 C52 C51 122.1(8)
P3 C53 C54 127.0(5)
P3 C53 C58 112.5(5)
C54 C53 C58 120.5(6)
C53 C54 C55 121.0(7)
C54 C55 C56 118.2(8)
C55 C56 C57 122.3(8)
C56 C57 C58 120.2(7)
N2 C58 C53 115.2(6)
N2 C58 C57 126.8(6)
C53 C58 C57 117.7(6)
N2 C59 C60 126.8(6)
N2 C59 C64 116.3(6)
C60 C59 C64 116.7(6)
C59 C60 C61 121.0(7)
C60 C61 C62 122.8(8)
C61 C62 C63 118.0(7)
C62 C63 C64 122.0(8)
P4 C64 C59 112.9(5)
P4 C64 C63 127.6(6)
C59 C64 C63 119.5(7)
P4 C65 C66 121.0(6)
P4 C65 C70 121.1(6)
C66 C65 C70 117.9(7)
C65 C66 C67 118.3(8)
C66 C67 C68 121.7(10)
C67 C68 C69 119.3(10)
C68 C69 C70 121.1(10)
C65 C70 C69 121.6(8)
P4 C71 C72 122.6(6)
P4 C71 C76 119.1(6)
C72 C71 C76 118.1(7)
C71 C72 C73 119.7(8)
C72 C73 C74 121.5(8)
C73 C74 C75 119.6(9)
C74 C75 C76 120.4(9)
C71 C76 C75 120.6(8)
Ni2 C77 Si2 129.3(4)
P1 C1 H2 92.2(3)
P1 C1 H6 99.1(3)
C2 C1 H2 24.5(4)
C2 C1 H6 144.2(6)
C6 C1 H2 143.9(6)
C6 C1 H6 24.8(4)
H2 C1 H6 168.7(4)
C1 C2 H3 144.8(6)
C3 C2 H3 24.2(5)
C2 C3 H2 24.1(4)
C2 C3 H4 145.1(8)
C4 C3 H2 144.2(8)
C4 C3 H4 25.1(5)
H2 C3 H4 169.2(6)
C3 C4 H3 24.6(5)
C3 C4 H5 145.1(9)
C5 C4 H3 145.9(9)
C5 C4 H5 23.9(4)
H3 C4 H5 169.7(7)
C4 C5 H4 23.9(5)
C4 C5 H6 141.9(8)
C6 C5 H4 142.3(7)
C6 C5 H6 23.5(4)
H4 C5 H6 165.8(5)
C1 C6 H5 143.7(6)
C5 C6 H5 23.5(5)
P1 C7 H8 96.3(3)
P1 C7 H12 97.0(3)
C8 C7 H8 24.4(3)
C8 C7 H12 142.1(6)
C12 C7 H8 142.3(6)
C12 C7 H12 24.2(4)
H8 C7 H12 166.4(4)
C7 C8 H9 147.(2)
C9 C8 H9 24.(2)
C8 C9 H8 24.7(3)
C8 C9 H10 143.2(6)
C10 C9 H8 143.5(7)
C10 C9 H10 24.4(4)
H8 C9 H10 167.9(5)
C9 C10 H9 24.(3)
C9 C10 H11 144.4(7)
C11 C10 H9 144.(3)
C11 C10 H11 24.5(5)
H9 C10 H11 168.(3)
C10 C11 H10 23.8(4)
C10 C11 H12 144.7(7)
C12 C11 H10 144.6(7)
C12 C11 H12 23.9(4)
H10 C11 H12 168.6(5)
C7 C12 H11 144.6(6)
C11 C12 H11 24.2(4)
P1 C13 H14 103.(3)
C14 C13 H14 23.(3)
C18 C13 H14 144.(3)
C13 C14 H15 145.(3)
C15 C14 H15 25.(3)
C14 C15 H14 23.(3)
C14 C15 H16 142.9(7)
C16 C15 H14 141.(3)
C16 C15 H16 24.2(4)
H14 C15 H16 165.(3)
C15 C16 H15 24.(3)
C15 C16 H17 146.1(7)
C17 C16 H15 146.(3)
C17 C16 H17 23.4(4)
H15 C16 H17 169.(3)
C16 C17 H16 25.4(4)
C18 C17 H16 145.3(6)
N1 C18 H17 101.9(5)
C13 C18 H17 140.6(5)
C17 C18 H17 24.3(3)
N1 C19 H20 101.1(4)
C20 C19 H20 23.9(3)
C24 C19 H20 141.3(5)
C19 C20 H21 144.8(6)
C21 C20 H21 24.0(4)
C20 C21 H20 24.3(3)
C20 C21 H22 145.(2)
C22 C21 H20 145.4(7)
C22 C21 H22 24.(2)
H20 C21 H22 169.(2)
C21 C22 H21 24.7(4)
C21 C22 H23 143.4(7)
C23 C22 H21 144.2(7)
C23 C22 H23 23.9(4)
H21 C22 H23 168.0(5)
C22 C23 H22 23.(2)
C24 C23 H22 143.(2)
P2 C24 H23 102.1(3)
C19 C24 H23 145.2(5)
C23 C24 H23 24.4(4)
P2 C25 H26 94.8(3)
P2 C25 H30 98.5(4)
C26 C25 H26 24.7(4)
C26 C25 H30 142.0(6)
C30 C25 H26 142.5(7)
C30 C25 H30 24.2(4)
H26 C25 H30 166.7(4)
C25 C26 H27 144.(4)
C27 C26 H27 24.(4)
C26 C27 H26 23.5(4)
C26 C27 H28 140.(4)
C28 C27 H26 143.2(9)
C28 C27 H28 21.(4)
H26 C27 H28 164.(4)
C27 C28 H27 21.(4)
C27 C28 H29 142.(2)
C29 C28 H27 141.(4)
C29 C28 H29 21.(2)
H27 C28 H29 163.(4)
C28 C29 H28 21.(4)
C28 C29 H30 144.8(9)
C30 C29 H28 141.(4)
C30 C29 H30 24.2(4)
H28 C29 H30 165.(4)
C25 C30 H29 150.(2)
C29 C30 H29 30.(2)
P2 C31 H32 96.4(3)
P2 C31 H36 97.3(3)
C32 C31 H32 24.3(4)
C32 C31 H36 142.0(6)
C36 C31 H32 142.1(5)
C36 C31 H36 24.2(3)
H32 C31 H36 166.3(4)
C31 C32 H33 144.6(6)
C33 C32 H33 24.0(4)
C32 C33 H32 23.9(4)
C32 C33 H34 142.(3)
C34 C33 H32 145.0(6)
C34 C33 H34 21.(3)
H32 C33 H34 166.(3)
C33 C34 H33 24.9(4)
C33 C34 H35 143.1(7)
C35 C34 H33 144.6(8)
C35 C34 H35 23.4(4)
H33 C34 H35 168.0(6)
C34 C35 H34 25.(3)
C34 C35 H36 143.9(7)
C36 C35 H34 144.(3)
C36 C35 H36 24.4(4)
H34 C35 H36 168.(3)
C31 C36 H35 145.8(6)
C35 C36 H35 24.4(4)
P3 C41 H42 93.6(3)
P3 C41 H46 98.9(3)
C42 C41 H42 24.3(3)
C42 C41 H46 143.2(5)
C46 C41 H42 142.8(6)
C46 C41 H46 24.6(4)
H42 C41 H46 167.4(4)
C41 C42 H43 145.2(6)
C43 C42 H43 23.7(4)
C42 C43 H42 24.4(4)
C42 C43 H44 144.0(7)
C44 C43 H42 143.7(7)
C44 C43 H44 24.7(4)
H42 C43 H44 168.3(5)
C43 C44 H43 24.4(4)
C43 C44 H45 145.4(7)
C45 C44 H43 145.3(7)
C45 C44 H45 24.6(4)
H43 C44 H45 169.6(5)
C44 C45 H44 24.3(4)
C44 C45 H46 143.5(7)
C46 C45 H44 144.7(7)
C46 C45 H46 23.1(4)
H44 C45 H46 167.7(5)
C41 C46 H45 143.2(6)
C45 C46 H45 23.8(4)
P3 C47 H48 94.2(3)
P3 C47 H52 98.5(3)
C48 C47 H48 24.5(4)
C48 C47 H52 142.8(6)
C52 C47 H48 142.7(6)
C52 C47 H52 24.7(4)
H48 C47 H52 167.3(4)
C47 C48 H49 143.5(7)
C49 C48 H49 23.4(5)
C48 C49 H48 23.4(4)
C48 C49 H50 144.4(9)
C50 C49 H48 142.5(8)
C50 C49 H50 25.4(5)
H48 C49 H50 167.8(6)
C49 C50 H49 24.4(5)
C49 C50 H51 145.7(8)
C51 C50 H49 145.9(9)
C51 C50 H51 24.2(5)
H49 C50 H51 170.1(6)
C50 C51 H50 24.0(6)
C50 C51 H52 143.5(9)
C52 C51 H50 143.1(8)
C52 C51 H52 24.5(4)
H50 C51 H52 167.5(6)
C47 C52 H51 146.1(7)
C51 C52 H51 24.1(4)
P3 C53 H54 102.8(3)
C54 C53 H54 24.3(3)
C58 C53 H54 144.7(5)
C53 C54 H55 145.1(6)
C55 C54 H55 24.2(4)
C54 C55 H54 24.1(4)
C54 C55 H56 142.4(6)
C56 C55 H54 142.4(7)
C56 C55 H56 24.2(4)
H54 C55 H56 166.6(5)
C55 C56 H55 23.4(4)
C55 C56 H57 146.1(7)
C57 C56 H55 145.7(7)
C57 C56 H57 23.8(4)
H55 C56 H57 169.4(5)
C56 C57 H56 24.9(4)
C58 C57 H56 145.1(6)
N2 C58 H57 102.5(4)
C53 C58 H57 142.0(5)
C57 C58 H57 24.3(3)
N2 C59 H60 102.5(5)
C60 C59 H60 24.4(3)
C64 C59 H60 141.0(5)
C59 C60 H61 145.4(6)
C61 C60 H61 24.4(4)
C60 C61 H60 24.1(4)
C60 C61 H62 146.6(7)
C62 C61 H60 146.8(6)
C62 C61 H62 23.9(4)
H60 C61 H62 170.7(5)
C61 C62 H61 25.2(4)
C61 C62 H63 142.6(6)
C63 C62 H61 143.2(6)
C63 C62 H63 24.6(4)
H61 C62 H63 167.8(4)
C62 C63 H62 23.9(4)
C64 C63 H62 145.9(6)
P4 C64 H63 103.3(4)
C59 C64 H63 143.8(5)
C63 C64 H63 24.3(4)
P4 C65 H66 96.9(3)
P4 C65 H70 96.1(3)
C66 C65 H66 24.1(4)
C66 C65 H70 142.8(6)
C70 C65 H66 142.0(6)
C70 C65 H70 25.0(4)
H66 C65 H70 166.8(4)
C65 C66 H67 142.6(7)
C67 C66 H67 24.3(5)
C66 C67 H66 22.8(4)
C66 C67 H68 146.2(8)
C68 C67 H66 144.5(9)
C68 C67 H68 24.5(5)
H66 C67 H68 169.1(6)
C67 C68 H67 24.7(5)
C67 C68 H69 149.(4)
C69 C68 H67 144.0(8)
C69 C68 H69 30.(4)
H67 C68 H69 173.(4)
C68 C69 H68 24.4(5)
C68 C69 H70 145.2(8)
C70 C69 H68 145.5(8)
C70 C69 H70 24.1(4)
H68 C69 H70 169.6(6)
C65 C70 H69 141.(3)
C69 C70 H69 20.(3)
P4 C71 H72 98.4(3)
P4 C71 H76 94.7(3)
C72 C71 H72 24.3(4)
C72 C71 H76 142.6(6)
C76 C71 H72 142.4(6)
C76 C71 H76 24.5(4)
H72 C71 H76 166.9(4)
C71 C72 H73 144.0(6)
C73 C72 H73 24.3(5)
C72 C73 H72 23.6(4)
C72 C73 H74 146.0(7)
C74 C73 H72 145.2(7)
C74 C73 H74 24.5(5)
H72 C73 H74 169.4(5)
C73 C74 H73 24.9(4)
C73 C74 H75 144.3(8)
C75 C74 H73 144.4(8)
C75 C74 H75 24.7(4)
H73 C74 H75 168.9(6)
C74 C75 H74 24.1(5)
C74 C75 H76 144.3(7)
C76 C75 H74 144.4(7)
C76 C75 H76 23.9(4)
H74 C75 H76 168.3(5)
C71 C76 H75 144.3(6)
C75 C76 H75 23.7(4)
C1 H2 C3 72.0(3)
C2 H3 C4 71.3(4)
C3 H4 C5 72.3(4)
C4 H5 C6 71.0(4)
C1 H6 C5 71.9(3)
C7 H8 C9 73.1(3)
C8 H9 C10 70.(3)
C9 H10 C11 71.6(4)
C10 H11 C12 72.1(3)
C7 H12 C11 72.2(3)
C13 H14 C15 75.(3)
C14 H15 C16 70.(3)
C15 H16 C17 73.1(3)
C16 H17 C18 72.2(3)
C19 H20 C21 72.6(3)
C20 H21 C22 72.3(3)
C21 H22 C23 73.(3)
C22 H23 C24 72.1(3)
C25 H26 C27 72.2(4)
C26 H27 C28 75.(5)
C27 H28 C29 79.(5)
C28 H29 C30 70.(3)
C25 H30 C29 72.4(4)
C31 H32 C33 72.4(3)
C32 H33 C34 72.2(4)
C33 H34 C35 74.(4)
C34 H35 C36 71.6(4)
C31 H36 C35 72.8(3)
C41 H42 C43 72.7(3)
C42 H43 C44 71.1(3)
C43 H44 C45 71.8(3)
C44 H45 C46 72.0(3)
C41 H46 C45 71.7(3)
C47 H48 C49 72.2(4)
C48 H49 C50 71.3(4)
C49 H50 C51 72.1(4)
C50 H51 C52 70.8(4)
C47 H52 C51 72.9(3)
C53 H54 C55 72.6(3)
C54 H55 C56 70.7(3)
C55 H56 C57 73.2(3)
C56 H57 C58 72.2(3)
C59 H60 C61 72.5(3)
C60 H61 C62 73.1(3)
C61 H62 C63 70.3(3)
C62 H63 C64 73.1(3)
C65 H66 C67 71.4(3)
C66 H67 C68 72.8(4)
C67 H68 C69 70.4(4)
C68 H69 C70 72.(4)
C65 H70 C69 72.5(4)
C71 H72 C73 71.8(3)
C72 H73 C74 72.4(4)
C73 H74 C75 71.0(3)
C74 H75 C76 72.0(4)
C71 H76 C75 72.2(3)

loop_
_geom_bond_atom_site_label_1
_geom_bond_atom_site_label_2
_geom_bond_distance
Ni1 P1 2.191(2)
Ni1 P2 2.154(2)
Ni1 N1 1.966(5)
Ni1 C37 1.944(7)
Ni2 P3 2.207(2)
Ni2 P4 2.158(2)
Ni2 N2 1.952(5)
Ni2 C77 1.975(7)
P1 C1 1.815(7)
P1 C7 1.832(8)
P1 C13 1.808(7)
P2 C24 1.814(7)
P2 C25 1.829(8)
P2 C31 1.813(7)
P3 C41 1.817(7)
P3 C47 1.834(8)
P3 C53 1.805(7)
P4 C64 1.794(7)
P4 C65 1.826(7)
P4 C71 1.815(8)
Si1 C37 1.864(7)
Si1 C38 1.863(8)
Si1 C39 1.867(11)
Si1 C40 1.863(11)
Si2 C77 1.850(7)
Si2 C78 1.892(10)
Si2 C79 1.842(12)
Si2 C80 1.870(11)
N1 C18 1.394(9)
N1 C19 1.384(9)
N2 C58 1.396(9)
N2 C59 1.393(8)
C1 C2 1.385(11)
C1 C6 1.366(11)
C2 C3 1.354(14)
C3 C4 1.35(2)
C4 C5 1.38(2)
C5 C6 1.396(13)
C7 C8 1.360(10)
C7 C12 1.398(11)
C8 C9 1.389(12)
C9 C10 1.384(12)
C10 C11 1.363(13)
C11 C12 1.376(14)
C13 C14 1.371(11)
C13 C18 1.407(10)
C14 C15 1.387(13)
C15 C16 1.35(2)
C16 C17 1.373(12)
C17 C18 1.427(10)
C19 C20 1.408(10)
C19 C24 1.399(10)
C20 C21 1.369(12)
C21 C22 1.379(13)
C22 C23 1.369(12)
C23 C24 1.391(10)
C25 C26 1.371(12)
C25 C30 1.389(11)
C26 C27 1.394(14)
C27 C28 1.37(2)
C28 C29 1.33(2)
C29 C30 1.38(2)
C31 C32 1.392(10)
C31 C36 1.378(11)
C32 C33 1.380(12)
C33 C34 1.35(2)
C34 C35 1.384(13)
C35 C36 1.389(12)
C41 C42 1.388(11)
C41 C46 1.377(10)
C42 C43 1.373(11)
C43 C44 1.363(13)
C44 C45 1.352(14)
C45 C46 1.403(12)
C47 C48 1.374(12)
C47 C52 1.368(12)
C48 C49 1.406(13)
C49 C50 1.36(2)
C50 C51 1.35(2)
C51 C52 1.374(14)
C53 C54 1.402(10)
C53 C58 1.404(9)
C54 C55 1.373(12)
C55 C56 1.381(13)
C56 C57 1.378(12)
C57 C58 1.400(10)
C59 C60 1.406(10)
C59 C64 1.424(10)
C60 C61 1.360(11)
C61 C62 1.363(13)
C62 C63 1.367(12)
C63 C64 1.396(10)
C65 C66 1.400(11)
C65 C70 1.355(11)
C66 C67 1.412(15)
C67 C68 1.34(2)
C68 C69 1.34(2)
C69 C70 1.379(14)
C71 C72 1.402(11)
C71 C76 1.369(11)
C72 C73 1.370(13)
C73 C74 1.36(2)
C74 C75 1.353(15)
C75 C76 1.393(13)
C1 H2 2.028(7)
C1 H6 2.012(7)
C2 H3 2.019(8)
C3 H2 2.020(12)
C3 H4 1.997(12)
C4 H3 2.008(12)
C4 H5 2.041(12)
C5 H4 2.041(12)
C5 H6 2.063(11)
C6 H5 2.062(8)
C7 H8 2.017(7)
C7 H12 2.045(7)
C8 H9 2.07(9)
C9 H8 2.027(9)
C9 H10 2.031(9)
C10 H9 2.08(8)
C10 H11 2.016(9)
C11 H10 2.033(11)
C11 H12 2.039(11)
C12 H11 2.031(9)
C13 H14 1.96(9)
C14 H15 2.05(10)
C15 H14 1.97(9)
C15 H16 2.018(11)
C16 H15 2.05(10)
C16 H17 2.051(10)
C17 H16 1.997(7)
C18 H17 2.062(7)
C19 H20 2.058(7)
C20 H21 2.032(8)
C21 H20 2.022(9)
C21 H22 1.99(7)
C22 H21 2.022(9)
C22 H23 2.036(9)
C23 H22 2.00(7)
C24 H23 2.035(7)
C25 H26 2.014(7)
C25 H30 2.039(7)
C26 H27 1.93(13)
C27 H26 2.060(12)
C27 H28 1.85(12)
C28 H27 2.00(13)
C28 H29 2.13(8)
C29 H28 1.83(12)
C29 H30 2.035(13)
C30 H29 1.96(8)
C31 H32 2.037(7)
C31 H36 2.033(7)
C32 H33 2.038(8)
C33 H32 2.041(10)
C33 H34 2.01(11)
C34 H33 1.998(11)
C34 H35 2.057(10)
C35 H34 1.93(10)
C35 H36 2.034(9)
C36 H35 2.035(8)
C41 H42 2.037(7)
C41 H46 2.022(7)
C42 H43 2.042(8)
C43 H42 2.024(9)
C43 H44 2.012(9)
C44 H43 2.019(10)
C44 H45 2.009(10)
C45 H44 2.014(10)
C45 H46 2.077(10)
C46 H45 2.059(8)
C47 H48 2.021(8)
C47 H52 2.014(8)
C48 H49 2.071(9)
C49 H48 2.070(11)
C49 H50 1.991(12)
C50 H49 2.016(14)
C50 H51 2.012(13)
C51 H50 2.018(11)
C51 H52 2.022(11)
C52 H51 2.033(9)
C53 H54 2.047(7)
C54 H55 2.030(8)
C55 H54 2.033(9)
C55 H56 2.035(9)
C56 H55 2.054(9)
C56 H57 2.045(9)
C57 H56 2.016(8)
C58 H57 2.045(7)
C59 H60 2.045(7)
C60 H61 2.015(7)
C61 H60 2.025(8)
C61 H62 2.032(9)
C62 H61 1.997(10)
C62 H63 2.017(10)
C63 H62 2.034(7)
C64 H63 2.042(7)
C65 H66 2.048(7)
C65 H70 1.999(7)
C66 H67 2.052(9)
C67 H66 2.089(12)
C67 H68 1.999(12)
C68 H67 1.994(12)
C68 H69 1.88(12)
C69 H68 2.003(11)
C69 H70 2.037(11)
C70 H69 2.15(13)
C71 H72 2.046(7)
C71 H76 2.020(7)
C72 H73 2.026(8)
C73 H72 2.043(11)
C73 H74 2.010(12)
C74 H73 2.002(10)
C74 H75 2.002(10)
C75 H74 2.020(11)
C75 H76 2.051(11)
C76 H75 2.053(9)
